data_4103004
loop_
_publ_author_name
'Matthew R. Grochowski'
'Ting Li'
'William W. Brennessel'
'William D. Jones'

_publ_contact_author_address 'Department of Chemistry, University of Rochester, Rochester, New York 14627'
_publ_contact_author_email jones@chem.rochester.edu
_publ_contact_author_name 'William D. Jones'
_publ_section_title
;
 Competitive Carbon-Sulfur vs Carbon-Carbon Bond Activation of
 2-Cyanothiophene with [Ni(dippe)H]2
;
_journal_name_full 'Journal of the American Chemical Society'
_journal_page_first 12412
_journal_page_last 12421
_journal_paper_doi 10.1021/ja104158h
_journal_volume 132
_journal_year 2010
_chemical_formula_moiety 'C20 H34 N2 Ni P2 S'
_chemical_formula_sum 'C20 H34 N2 Ni P2 S'
_chemical_formula_weight 455.20
_chemical_name_common jonmg19
_chemical_name_systematic
; 
 ? 
;
_space_group_IT_number 7
_symmetry_cell_setting monoclinic
_symmetry_space_group_name_Hall 'P -2yc'
_symmetry_space_group_name_H-M 'P 1 c 1'
_atom_sites_solution_hydrogens geom
_atom_sites_solution_primary direct
_atom_sites_solution_secondary difmap
_audit_creation_method SHELXL-97
_cell_angle_alpha 90.00
_cell_angle_beta 110.245(2)
_cell_angle_gamma 90.00
_cell_formula_units_Z 4
_cell_length_a 10.4435(14)
_cell_length_b 15.405(2)
_cell_length_c 14.9862(19)
_cell_measurement_reflns_used 4062
_cell_measurement_temperature 100.0(1)
_cell_measurement_theta_max 29.17
_cell_measurement_theta_min 2.46
_cell_volume 2262.1(5)
_computing_cell_refinement 'SAINT (Bruker, 2007)'
_computing_data_collection 'APEX2 (Bruker, 2007)'
_computing_data_reduction 'SAINT (Bruker, 2007)'
_computing_molecular_graphics 'SHELXTL (Sheldrick, 2008)'
_computing_publication_material 'SHELXTL (Sheldrick, 2008)'
_computing_structure_refinement 'SHELXL-97 (Sheldrick, 2008)'
_computing_structure_solution 'SIR97 (Altomare et al., 1999)'
_diffrn_ambient_temperature 100.0(1)
_diffrn_measured_fraction_theta_full 0.999
_diffrn_measured_fraction_theta_max 0.999
_diffrn_measurement_device_type 'Bruker SMART APEX II CCD Platform'
_diffrn_measurement_method 'area detector, \w scans per \f'
_diffrn_radiation_monochromator graphite
_diffrn_radiation_source 'fine-focus sealed tube'
_diffrn_radiation_type MoK\a
_diffrn_radiation_wavelength 0.71073
_diffrn_reflns_av_R_equivalents 0.0974
_diffrn_reflns_av_sigmaI/netI 0.1439
_diffrn_reflns_limit_h_max 14
_diffrn_reflns_limit_h_min -14
_diffrn_reflns_limit_k_max 21
_diffrn_reflns_limit_k_min -21
_diffrn_reflns_limit_l_max 20
_diffrn_reflns_limit_l_min -20
_diffrn_reflns_number 25932
_diffrn_reflns_theta_full 29.57
_diffrn_reflns_theta_max 29.57
_diffrn_reflns_theta_min 1.32
_diffrn_standards_number 0
_exptl_absorpt_coefficient_mu 1.099
_exptl_absorpt_correction_T_max 0.9173
_exptl_absorpt_correction_T_min 0.7632
_exptl_absorpt_correction_type multi-scan
_exptl_absorpt_process_details 'SADABS (Sheldrick, 2007)'
_exptl_crystal_colour red-orange
_exptl_crystal_density_diffrn 1.337
_exptl_crystal_density_method 'not measured'
_exptl_crystal_description block
_exptl_crystal_F_000 968
_exptl_crystal_size_max 0.26
_exptl_crystal_size_mid 0.12
_exptl_crystal_size_min 0.08
_refine_diff_density_max 1.069
_refine_diff_density_min -0.755
_refine_diff_density_rms 0.121
_refine_ls_abs_structure_details 'Flack H D (1983), Friedel pairs, Acta Cryst. A39, 876-881'
_refine_ls_abs_structure_Flack 0.015(14)
_refine_ls_extinction_method none
_refine_ls_goodness_of_fit_ref 0.977
_refine_ls_hydrogen_treatment constr
_refine_ls_matrix_type full
_refine_ls_number_parameters 485
_refine_ls_number_reflns 12179
_refine_ls_number_restraints 2
_refine_ls_restrained_S_all 0.977
_refine_ls_R_factor_all 0.1083
_refine_ls_R_factor_gt 0.0639
_refine_ls_shift/su_max 0.001
_refine_ls_shift/su_mean 0.000
_refine_ls_structure_factor_coef Fsqd
_refine_ls_weighting_details 'calc w=1/[\s^2^(Fo^2^)+(0.0428P)^2^+0.0000P] where P=(Fo^2^+2Fc^2^)/3'
_refine_ls_weighting_scheme calc
_refine_ls_wR_factor_gt 0.1190
_refine_ls_wR_factor_ref 0.1374
_reflns_number_gt 8239
_reflns_number_total 12179
_reflns_threshold_expression >2sigma(I)
_cod_data_source_file ja104158h_si_001_1.cif
_cod_data_source_block jonmg19_2c
_cod_database_code 4103004

loop_
_symmetry_equiv_pos_as_xyz
'x, y, z'
'x, -y, z+1/2'

loop_
_atom_site_label
_atom_site_type_symbol
_atom_site_fract_x
_atom_site_fract_y
_atom_site_fract_z
_atom_site_U_iso_or_equiv
_atom_site_adp_type
_atom_site_occupancy
_atom_site_symmetry_multiplicity
_atom_site_calc_flag
_atom_site_refinement_flags
Ni1 Ni 0.62795(6) 0.92178(4) 0.25107(5) 0.01419(15) Uani 1 1 d .
S1 S 0.43549(14) 0.91262(10) 0.13720(10) 0.0203(3) Uani 1 1 d .
P1 P 0.80439(14) 0.92612(9) 0.38434(10) 0.0146(3) Uani 1 1 d .
P2 P 0.50514(14) 0.97483(10) 0.33398(10) 0.0161(3) Uani 1 1 d .
N1 N 0.9868(5) 0.9135(3) 0.2236(3) 0.0262(11) Uani 1 1 d .
N2 N 0.2039(5) 0.8233(3) -0.0796(3) 0.0222(11) Uani 1 1 d .
C1 C 0.7389(6) 0.9362(4) 0.4833(4) 0.0175(11) Uani 1 1 d .
H1A H 0.7084 0.8788 0.4979 0.021 Uiso 1 1 calc R
H1B H 0.8119 0.9577 0.5408 0.021 Uiso 1 1 calc R
C2 C 0.6201(5) 0.9993(4) 0.4547(4) 0.0177(12) Uani 1 1 d .
H2A H 0.6547 1.0594 0.4572 0.021 Uiso 1 1 calc R
H2B H 0.5699 0.9948 0.4996 0.021 Uiso 1 1 calc R
C3 C 0.9090(6) 0.8276(4) 0.4127(4) 0.0209(12) Uani 1 1 d .
H3 H 0.9591 0.8248 0.3667 0.025 Uiso 1 1 calc R
C4 C 0.8201(6) 0.7461(4) 0.3962(5) 0.0281(14) Uani 1 1 d .
H4A H 0.8778 0.6945 0.4047 0.042 Uiso 1 1 calc R
H4B H 0.7534 0.7469 0.3315 0.042 Uiso 1 1 calc R
H4C H 0.7721 0.7448 0.4420 0.042 Uiso 1 1 calc R
C5 C 1.0169(6) 0.8285(4) 0.5120(4) 0.0265(14) Uani 1 1 d .
H5A H 1.0698 0.7745 0.5224 0.040 Uiso 1 1 calc R
H5B H 0.9722 0.8333 0.5595 0.040 Uiso 1 1 calc R
H5C H 1.0780 0.8781 0.5179 0.040 Uiso 1 1 calc R
C6 C 0.9263(6) 1.0173(4) 0.3969(4) 0.0214(12) Uani 1 1 d .
H6 H 1.0084 0.9926 0.3861 0.026 Uiso 1 1 calc R
C7 C 0.8674(6) 1.0866(4) 0.3209(4) 0.0264(13) Uani 1 1 d .
H7A H 0.9381 1.1295 0.3241 0.040 Uiso 1 1 calc R
H7B H 0.7905 1.1154 0.3319 0.040 Uiso 1 1 calc R
H7C H 0.8357 1.0593 0.2579 0.040 Uiso 1 1 calc R
C8 C 0.9759(7) 1.0592(4) 0.4950(4) 0.0282(14) Uani 1 1 d .
H8A H 1.0478 1.1014 0.4986 0.042 Uiso 1 1 calc R
H8B H 1.0123 1.0143 0.5436 0.042 Uiso 1 1 calc R
H8C H 0.8996 1.0888 0.5058 0.042 Uiso 1 1 calc R
C9 C 0.3807(6) 0.8955(4) 0.3469(4) 0.0214(12) Uani 1 1 d .
H9 H 0.3086 0.8899 0.2827 0.026 Uiso 1 1 calc R
C10 C 0.4440(6) 0.8067(4) 0.3720(4) 0.0265(14) Uani 1 1 d .
H10A H 0.3717 0.7632 0.3615 0.040 Uiso 1 1 calc R
H10B H 0.5031 0.8058 0.4390 0.040 Uiso 1 1 calc R
H10C H 0.4982 0.7933 0.3319 0.040 Uiso 1 1 calc R
C11 C 0.3077(7) 0.9238(5) 0.4140(5) 0.0311(15) Uani 1 1 d .
H11A H 0.2300 0.8853 0.4064 0.047 Uiso 1 1 calc R
H11B H 0.2750 0.9836 0.3991 0.047 Uiso 1 1 calc R
H11C H 0.3711 0.9209 0.4798 0.047 Uiso 1 1 calc R
C12 C 0.4088(6) 1.0769(4) 0.2973(4) 0.0194(12) Uani 1 1 d .
H12 H 0.3898 1.0982 0.3545 0.023 Uiso 1 1 calc R
C13 C 0.4960(7) 1.1471(4) 0.2742(5) 0.0334(16) Uani 1 1 d .
H13A H 0.4426 1.2006 0.2559 0.050 Uiso 1 1 calc R
H13B H 0.5240 1.1275 0.2215 0.050 Uiso 1 1 calc R
H13C H 0.5771 1.1580 0.3303 0.050 Uiso 1 1 calc R
C14 C 0.2706(7) 1.0696(4) 0.2186(5) 0.0323(16) Uani 1 1 d .
H14A H 0.2236 1.1257 0.2102 0.048 Uiso 1 1 calc R
H14B H 0.2156 1.0254 0.2357 0.048 Uiso 1 1 calc R
H14C H 0.2834 1.0530 0.1591 0.048 Uiso 1 1 calc R
C15 C 0.8736(6) 0.8950(4) 0.2037(4) 0.0195(12) Uani 1 1 d .
C16 C 0.7321(6) 0.8749(4) 0.1784(4) 0.0173(11) Uani 1 1 d .
C17 C 0.6886(6) 0.8220(3) 0.0992(4) 0.0179(12) Uani 1 1 d .
H17 H 0.7579 0.7964 0.0802 0.021 Uiso 1 1 calc R
C18 C 0.5519(6) 0.8015(4) 0.0428(4) 0.0190(12) Uani 1 1 d .
H18 H 0.5377 0.7570 -0.0035 0.023 Uiso 1 1 calc R
C19 C 0.4412(6) 0.8407(4) 0.0505(4) 0.0182(11) Uani 1 1 d .
C20 C 0.3096(6) 0.8290(3) -0.0213(4) 0.0172(11) Uani 1 1 d .
Ni2 Ni 0.12604(7) 0.48231(4) 0.13132(5) 0.01485(15) Uani 1 1 d .
S2 S -0.07349(14) 0.43467(9) 0.11787(11) 0.0231(3) Uani 1 1 d .
P3 P 0.30231(14) 0.51183(10) 0.08715(10) 0.0163(3) Uani 1 1 d .
P4 P 0.02012(14) 0.59284(9) 0.03941(10) 0.0152(3) Uani 1 1 d .
N3 N 0.4612(6) 0.4399(4) 0.3511(4) 0.0384(15) Uani 1 1 d .
N4 N -0.2984(6) 0.2557(4) 0.1247(4) 0.0342(13) Uani 1 1 d .
C21 C 0.2660(6) 0.6074(4) 0.0090(4) 0.0187(12) Uani 1 1 d .
H21A H 0.3114 0.6587 0.0466 0.022 Uiso 1 1 calc R
H21B H 0.3056 0.5983 -0.0415 0.022 Uiso 1 1 calc R
C22 C 0.1140(5) 0.6265(4) -0.0373(4) 0.0189(12) Uani 1 1 d .
H22A H 0.0778 0.5952 -0.0987 0.023 Uiso 1 1 calc R
H22B H 0.1005 0.6894 -0.0504 0.023 Uiso 1 1 calc R
C23 C 0.4804(6) 0.5326(4) 0.1659(4) 0.0222(13) Uani 1 1 d .
H23 H 0.5114 0.4803 0.2073 0.027 Uiso 1 1 calc R
C24 C 0.4891(7) 0.6092(4) 0.2310(5) 0.0321(15) Uani 1 1 d .
H24A H 0.5817 0.6131 0.2778 0.048 Uiso 1 1 calc R
H24B H 0.4237 0.6013 0.2641 0.048 Uiso 1 1 calc R
H24C H 0.4675 0.6627 0.1934 0.048 Uiso 1 1 calc R
C25 C 0.5782(7) 0.5435(5) 0.1098(5) 0.0407(18) Uani 1 1 d .
H25A H 0.6709 0.5541 0.1542 0.061 Uiso 1 1 calc R
H25B H 0.5487 0.5929 0.0662 0.061 Uiso 1 1 calc R
H25C H 0.5773 0.4906 0.0733 0.061 Uiso 1 1 calc R
C26 C 0.3173(6) 0.4207(4) 0.0114(4) 0.0253(13) Uani 1 1 d .
H26 H 0.3857 0.4377 -0.0184 0.030 Uiso 1 1 calc R
C27 C 0.1840(7) 0.4034(4) -0.0679(5) 0.0316(16) Uani 1 1 d .
H27A H 0.1928 0.3513 -0.1027 0.047 Uiso 1 1 calc R
H27B H 0.1609 0.4532 -0.1113 0.047 Uiso 1 1 calc R
H27C H 0.1117 0.3946 -0.0410 0.047 Uiso 1 1 calc R
C28 C 0.3694(7) 0.3396(4) 0.0694(5) 0.0291(14) Uani 1 1 d .
H28A H 0.3769 0.2927 0.0273 0.044 Uiso 1 1 calc R
H28B H 0.3058 0.3225 0.1013 0.044 Uiso 1 1 calc R
H28C H 0.4594 0.3511 0.1171 0.044 Uiso 1 1 calc R
C29 C 0.0173(6) 0.6866(4) 0.1154(4) 0.0195(12) Uani 1 1 d .
H29 H -0.0331 0.7346 0.0726 0.023 Uiso 1 1 calc R
C30 C 0.1580(6) 0.7206(4) 0.1727(5) 0.0300(15) Uani 1 1 d .
H30A H 0.1495 0.7685 0.2133 0.045 Uiso 1 1 calc R
H30B H 0.2034 0.7414 0.1294 0.045 Uiso 1 1 calc R
H30C H 0.2122 0.6739 0.2125 0.045 Uiso 1 1 calc R
C31 C -0.0614(6) 0.6641(4) 0.1806(4) 0.0244(13) Uani 1 1 d .
H31A H -0.0694 0.7159 0.2164 0.037 Uiso 1 1 calc R
H31B H -0.0128 0.6185 0.2251 0.037 Uiso 1 1 calc R
H31C H -0.1527 0.6434 0.1426 0.037 Uiso 1 1 calc R
C32 C -0.1576(6) 0.5852(4) -0.0435(4) 0.0214(13) Uani 1 1 d .
H32 H -0.2161 0.5692 -0.0055 0.026 Uiso 1 1 calc R
C33 C -0.1716(6) 0.5123(4) -0.1173(5) 0.0266(14) Uani 1 1 d .
H33A H -0.2685 0.5010 -0.1519 0.040 Uiso 1 1 calc R
H33B H -0.1280 0.4593 -0.0844 0.040 Uiso 1 1 calc R
H33C H -0.1273 0.5304 -0.1621 0.040 Uiso 1 1 calc R
C34 C -0.2142(6) 0.6691(4) -0.0964(4) 0.0263(14) Uani 1 1 d .
H34A H -0.3078 0.6593 -0.1397 0.039 Uiso 1 1 calc R
H34B H -0.1571 0.6874 -0.1330 0.039 Uiso 1 1 calc R
H34C H -0.2140 0.7144 -0.0505 0.039 Uiso 1 1 calc R
C35 C 0.3564(6) 0.4238(4) 0.2949(4) 0.0240(13) Uani 1 1 d .
C36 C 0.2199(5) 0.4037(4) 0.2307(4) 0.0167(11) Uani 1 1 d .
C37 C 0.1757(6) 0.3281(4) 0.2584(4) 0.0203(12) Uani 1 1 d .
H37 H 0.2425 0.2962 0.3067 0.024 Uiso 1 1 calc R
C38 C 0.0454(6) 0.2920(4) 0.2250(4) 0.0203(12) Uani 1 1 d .
H38 H 0.0348 0.2340 0.2428 0.024 Uiso 1 1 calc R
C39 C -0.0661(6) 0.3341(4) 0.1691(4) 0.0187(12) Uani 1 1 d .
C40 C -0.1970(6) 0.2908(4) 0.1443(4) 0.0232(13) Uani 1 1 d .

loop_
_atom_site_aniso_label
_atom_site_aniso_U_11
_atom_site_aniso_U_22
_atom_site_aniso_U_33
_atom_site_aniso_U_23
_atom_site_aniso_U_13
_atom_site_aniso_U_12
Ni1 0.0121(3) 0.0170(3) 0.0121(3) -0.0006(3) 0.0024(3) 0.0001(3)
S1 0.0155(7) 0.0291(8) 0.0142(7) -0.0050(6) 0.0024(6) 0.0034(6)
P1 0.0129(7) 0.0168(7) 0.0124(7) 0.0009(6) 0.0021(6) 0.0013(6)
P2 0.0119(7) 0.0212(7) 0.0143(7) -0.0024(6) 0.0034(6) -0.0009(6)
N1 0.020(3) 0.038(3) 0.023(3) -0.007(2) 0.009(2) 0.001(2)
N2 0.017(3) 0.025(3) 0.020(3) -0.008(2) 0.001(2) -0.004(2)
C1 0.015(3) 0.022(3) 0.014(3) -0.003(2) 0.004(2) -0.004(2)
C2 0.015(3) 0.024(3) 0.016(3) -0.005(2) 0.007(2) -0.002(2)
C3 0.019(3) 0.025(3) 0.021(3) 0.004(2) 0.009(2) 0.005(2)
C4 0.033(4) 0.010(3) 0.038(4) 0.006(3) 0.007(3) 0.001(3)
C5 0.024(3) 0.030(3) 0.021(3) 0.008(3) 0.001(3) 0.004(3)
C6 0.017(3) 0.027(3) 0.019(3) -0.001(3) 0.005(2) -0.002(3)
C7 0.023(3) 0.023(3) 0.031(3) 0.000(3) 0.006(3) -0.007(3)
C8 0.027(3) 0.031(3) 0.028(3) -0.011(3) 0.010(3) -0.014(3)
C9 0.018(3) 0.027(3) 0.019(3) -0.006(2) 0.007(2) -0.007(2)
C10 0.025(3) 0.030(3) 0.021(3) 0.001(3) 0.004(3) -0.012(3)
C11 0.026(3) 0.041(4) 0.031(4) -0.015(3) 0.016(3) -0.011(3)
C12 0.017(3) 0.020(3) 0.020(3) 0.001(2) 0.005(2) 0.007(2)
C13 0.028(4) 0.021(3) 0.046(4) 0.008(3) 0.006(3) 0.001(3)
C14 0.025(4) 0.036(4) 0.029(4) -0.008(3) 0.000(3) 0.010(3)
C15 0.020(3) 0.023(3) 0.016(3) -0.004(2) 0.007(2) 0.003(2)
C16 0.016(3) 0.020(3) 0.013(3) 0.003(2) 0.002(2) 0.002(2)
C17 0.020(3) 0.018(3) 0.018(3) 0.007(2) 0.009(2) 0.012(2)
C18 0.025(3) 0.015(3) 0.015(3) -0.001(2) 0.004(2) 0.004(2)
C19 0.015(3) 0.021(3) 0.015(3) 0.004(2) 0.000(2) -0.003(2)
C20 0.025(3) 0.014(3) 0.018(3) -0.005(2) 0.014(3) -0.006(2)
Ni2 0.0125(3) 0.0166(3) 0.0151(3) 0.0018(3) 0.0044(3) 0.0005(3)
S2 0.0143(7) 0.0200(7) 0.0338(8) 0.0082(6) 0.0067(6) 0.0009(6)
P3 0.0130(7) 0.0198(7) 0.0162(7) 0.0017(6) 0.0052(6) 0.0008(6)
P4 0.0136(7) 0.0158(7) 0.0152(7) 0.0006(6) 0.0039(6) 0.0010(6)
N3 0.022(3) 0.063(4) 0.027(3) 0.009(3) 0.003(3) -0.010(3)
N4 0.032(3) 0.030(3) 0.042(4) -0.002(3) 0.014(3) -0.009(3)
C21 0.014(3) 0.022(3) 0.023(3) 0.001(2) 0.010(2) -0.002(2)
C22 0.015(3) 0.023(3) 0.016(3) 0.002(2) 0.003(2) 0.001(2)
C23 0.014(3) 0.025(3) 0.026(3) 0.008(3) 0.004(2) 0.004(2)
C24 0.022(3) 0.026(3) 0.036(4) -0.001(3) -0.006(3) -0.001(3)
C25 0.018(3) 0.062(5) 0.043(4) 0.016(4) 0.013(3) 0.003(3)
C26 0.018(3) 0.033(3) 0.028(3) -0.005(3) 0.013(3) 0.002(3)
C27 0.039(4) 0.027(3) 0.025(3) -0.008(3) 0.006(3) 0.003(3)
C28 0.032(4) 0.026(3) 0.028(3) -0.004(3) 0.008(3) 0.002(3)
C29 0.019(3) 0.017(3) 0.022(3) 0.000(2) 0.006(2) 0.000(2)
C30 0.024(3) 0.032(3) 0.031(3) -0.015(3) 0.005(3) -0.005(3)
C31 0.027(3) 0.024(3) 0.023(3) 0.000(3) 0.010(3) 0.002(3)
C32 0.013(3) 0.025(3) 0.025(3) -0.001(3) 0.005(2) -0.004(2)
C33 0.022(3) 0.022(3) 0.026(3) -0.004(3) -0.004(3) -0.004(3)
C34 0.021(3) 0.029(3) 0.023(3) -0.001(3) 0.000(3) 0.004(3)
C35 0.025(3) 0.029(3) 0.021(3) 0.011(3) 0.012(3) 0.004(3)
C36 0.011(3) 0.024(3) 0.013(3) -0.001(2) 0.002(2) -0.002(2)
C37 0.023(3) 0.026(3) 0.013(3) 0.002(2) 0.008(2) 0.006(2)
C38 0.024(3) 0.021(3) 0.017(3) -0.003(2) 0.009(3) -0.003(3)
C39 0.023(3) 0.017(3) 0.019(3) -0.003(2) 0.012(2) -0.002(2)
C40 0.025(3) 0.021(3) 0.022(3) 0.004(2) 0.006(3) 0.004(3)

loop_
_atom_type_symbol
_atom_type_description
_atom_type_scat_dispersion_real
_atom_type_scat_dispersion_imag
_atom_type_scat_source
C C 0.0033 0.0016 'International Tables Vol C Tables 4.2.6.8 and 6.1.1.4'
H H 0.0000 0.0000 'International Tables Vol C Tables 4.2.6.8 and 6.1.1.4'
N N 0.0061 0.0033 'International Tables Vol C Tables 4.2.6.8 and 6.1.1.4'
P P 0.1023 0.0942 'International Tables Vol C Tables 4.2.6.8 and 6.1.1.4'
S S 0.1246 0.1234 'International Tables Vol C Tables 4.2.6.8 and 6.1.1.4'
Ni Ni 0.3393 1.1124 'International Tables Vol C Tables 4.2.6.8 and 6.1.1.4'

loop_
_geom_angle_atom_site_label_1
_geom_angle_atom_site_label_2
_geom_angle_atom_site_label_3
_geom_angle
C16 Ni1 S1 94.73(17)
C16 Ni1 P1 93.74(17)
S1 Ni1 P1 169.82(6)
C16 Ni1 P2 179.20(18)
S1 Ni1 P2 84.60(6)
P1 Ni1 P2 86.88(6)
C19 S1 Ni1 112.0(2)
C3 P1 C1 104.0(3)
C3 P1 C6 105.6(3)
C1 P1 C6 106.7(3)
C3 P1 Ni1 115.5(2)
C1 P1 Ni1 107.78(18)
C6 P1 Ni1 116.32(19)
C2 P2 C9 106.1(3)
C2 P2 C12 102.9(3)
C9 P2 C12 105.3(3)
C2 P2 Ni1 108.61(18)
C9 P2 Ni1 112.28(19)
C12 P2 Ni1 120.43(19)
C2 C1 P1 108.8(4)
C2 C1 H1A 109.9
P1 C1 H1A 109.9
C2 C1 H1B 109.9
P1 C1 H1B 109.9
H1A C1 H1B 108.3
C1 C2 P2 109.9(4)
C1 C2 H2A 109.7
P2 C2 H2A 109.7
C1 C2 H2B 109.7
P2 C2 H2B 109.7
H2A C2 H2B 108.2
C5 C3 C4 111.5(5)
C5 C3 P1 113.5(4)
C4 C3 P1 111.2(4)
C5 C3 H3 106.7
C4 C3 H3 106.7
P1 C3 H3 106.7
C3 C4 H4A 109.5
C3 C4 H4B 109.5
H4A C4 H4B 109.5
C3 C4 H4C 109.5
H4A C4 H4C 109.5
H4B C4 H4C 109.5
C3 C5 H5A 109.5
C3 C5 H5B 109.5
H5A C5 H5B 109.5
C3 C5 H5C 109.5
H5A C5 H5C 109.5
H5B C5 H5C 109.5
C8 C6 C7 109.8(5)
C8 C6 P1 114.2(4)
C7 C6 P1 111.5(4)
C8 C6 H6 107.0
C7 C6 H6 107.0
P1 C6 H6 107.0
C6 C7 H7A 109.5
C6 C7 H7B 109.5
H7A C7 H7B 109.5
C6 C7 H7C 109.5
H7A C7 H7C 109.5
H7B C7 H7C 109.5
C6 C8 H8A 109.5
C6 C8 H8B 109.5
H8A C8 H8B 109.5
C6 C8 H8C 109.5
H8A C8 H8C 109.5
H8B C8 H8C 109.5
C10 C9 C11 111.8(5)
C10 C9 P2 111.3(4)
C11 C9 P2 114.4(4)
C10 C9 H9 106.2
C11 C9 H9 106.2
P2 C9 H9 106.2
C9 C10 H10A 109.5
C9 C10 H10B 109.5
H10A C10 H10B 109.5
C9 C10 H10C 109.5
H10A C10 H10C 109.5
H10B C10 H10C 109.5
C9 C11 H11A 109.5
C9 C11 H11B 109.5
H11A C11 H11B 109.5
C9 C11 H11C 109.5
H11A C11 H11C 109.5
H11B C11 H11C 109.5
C14 C12 C13 110.9(5)
C14 C12 P2 116.2(4)
C13 C12 P2 111.3(4)
C14 C12 H12 105.9
C13 C12 H12 105.9
P2 C12 H12 105.9
C12 C13 H13A 109.5
C12 C13 H13B 109.5
H13A C13 H13B 109.5
C12 C13 H13C 109.5
H13A C13 H13C 109.5
H13B C13 H13C 109.5
C12 C14 H14A 109.5
C12 C14 H14B 109.5
H14A C14 H14B 109.5
C12 C14 H14C 109.5
H14A C14 H14C 109.5
H14B C14 H14C 109.5
N1 C15 C16 178.2(7)
C17 C16 C15 111.0(5)
C17 C16 Ni1 128.7(4)
C15 C16 Ni1 120.3(4)
C16 C17 C18 127.3(5)
C16 C17 H17 116.3
C18 C17 H17 116.3
C19 C18 C17 124.5(5)
C19 C18 H18 117.7
C17 C18 H18 117.7
C18 C19 C20 120.6(5)
C18 C19 S1 127.4(4)
C20 C19 S1 111.9(4)
N2 C20 C19 177.0(6)
C36 Ni2 S2 94.36(16)
C36 Ni2 P3 96.21(16)
S2 Ni2 P3 157.33(7)
C36 Ni2 P4 168.32(17)
S2 Ni2 P4 86.86(6)
P3 Ni2 P4 86.81(6)
C39 S2 Ni2 111.9(2)
C21 P3 C26 105.1(3)
C21 P3 C23 102.0(3)
C26 P3 C23 104.1(3)
C21 P3 Ni2 110.27(18)
C26 P3 Ni2 106.5(2)
C23 P3 Ni2 127.0(2)
C22 P4 C32 103.2(3)
C22 P4 C29 107.1(3)
C32 P4 C29 103.8(3)
C22 P4 Ni2 110.26(19)
C32 P4 Ni2 122.4(2)
C29 P4 Ni2 109.1(2)
C22 C21 P3 113.4(4)
C22 C21 H21A 108.9
P3 C21 H21A 108.9
C22 C21 H21B 108.9
P3 C21 H21B 108.9
H21A C21 H21B 107.7
C21 C22 P4 111.1(4)
C21 C22 H22A 109.4
P4 C22 H22A 109.4
C21 C22 H22B 109.4
P4 C22 H22B 109.4
H22A C22 H22B 108.0
C24 C23 C25 111.3(6)
C24 C23 P3 111.6(4)
C25 C23 P3 112.3(4)
C24 C23 H23 107.1
C25 C23 H23 107.1
P3 C23 H23 107.1
C23 C24 H24A 109.5
C23 C24 H24B 109.5
H24A C24 H24B 109.5
C23 C24 H24C 109.5
H24A C24 H24C 109.5
H24B C24 H24C 109.5
C23 C25 H25A 109.5
C23 C25 H25B 109.5
H25A C25 H25B 109.5
C23 C25 H25C 109.5
H25A C25 H25C 109.5
H25B C25 H25C 109.5
C27 C26 C28 110.9(5)
C27 C26 P3 111.5(4)
C28 C26 P3 111.4(4)
C27 C26 H26 107.6
C28 C26 H26 107.6
P3 C26 H26 107.6
C26 C27 H27A 109.5
C26 C27 H27B 109.5
H27A C27 H27B 109.5
C26 C27 H27C 109.5
H27A C27 H27C 109.5
H27B C27 H27C 109.5
C26 C28 H28A 109.5
C26 C28 H28B 109.5
H28A C28 H28B 109.5
C26 C28 H28C 109.5
H28A C28 H28C 109.5
H28B C28 H28C 109.5
C30 C29 C31 110.4(5)
C30 C29 P4 113.6(4)
C31 C29 P4 110.2(4)
C30 C29 H29 107.5
C31 C29 H29 107.5
P4 C29 H29 107.5
C29 C30 H30A 109.5
C29 C30 H30B 109.5
H30A C30 H30B 109.5
C29 C30 H30C 109.5
H30A C30 H30C 109.5
H30B C30 H30C 109.5
C29 C31 H31A 109.5
C29 C31 H31B 109.5
H31A C31 H31B 109.5
C29 C31 H31C 109.5
H31A C31 H31C 109.5
H31B C31 H31C 109.5
C34 C32 C33 108.7(5)
C34 C32 P4 114.5(4)
C33 C32 P4 110.6(4)
C34 C32 H32 107.6
C33 C32 H32 107.6
P4 C32 H32 107.6
C32 C33 H33A 109.5
C32 C33 H33B 109.5
H33A C33 H33B 109.5
C32 C33 H33C 109.5
H33A C33 H33C 109.5
H33B C33 H33C 109.5
C32 C34 H34A 109.5
C32 C34 H34B 109.5
H34A C34 H34B 109.5
C32 C34 H34C 109.5
H34A C34 H34C 109.5
H34B C34 H34C 109.5
N3 C35 C36 175.1(6)
C37 C36 C35 109.8(5)
C37 C36 Ni2 129.9(4)
C35 C36 Ni2 120.2(4)
C36 C37 C38 128.4(5)
C36 C37 H37 115.8
C38 C37 H37 115.8
C39 C38 C37 124.1(5)
C39 C38 H38 118.0
C37 C38 H38 118.0
C38 C39 C40 118.4(5)
C38 C39 S2 127.5(5)
C40 C39 S2 114.1(4)
N4 C40 C39 178.8(7)

loop_
_geom_bond_atom_site_label_1
_geom_bond_atom_site_label_2
_geom_bond_distance
Ni1 C16 1.926(5)
Ni1 S1 2.1444(16)
Ni1 P1 2.2005(16)
Ni1 P2 2.2270(16)
S1 C19 1.724(6)
P1 C3 1.832(6)
P1 C1 1.842(5)
P1 C6 1.861(6)
P2 C2 1.831(6)
P2 C9 1.842(6)
P2 C12 1.845(6)
N1 C15 1.151(7)
N2 C20 1.150(7)
C1 C2 1.516(8)
C1 H1A 0.9900
C1 H1B 0.9900
C2 H2A 0.9900
C2 H2B 0.9900
C3 C5 1.525(8)
C3 C4 1.530(8)
C3 H3 1.0000
C4 H4A 0.9800
C4 H4B 0.9800
C4 H4C 0.9800
C5 H5A 0.9800
C5 H5B 0.9800
C5 H5C 0.9800
C6 C8 1.523(8)
C6 C7 1.526(8)
C6 H6 1.0000
C7 H7A 0.9800
C7 H7B 0.9800
C7 H7C 0.9800
C8 H8A 0.9800
C8 H8B 0.9800
C8 H8C 0.9800
C9 C10 1.510(8)
C9 C11 1.520(8)
C9 H9 1.0000
C10 H10A 0.9800
C10 H10B 0.9800
C10 H10C 0.9800
C11 H11A 0.9800
C11 H11B 0.9800
C11 H11C 0.9800
C12 C14 1.519(8)
C12 C13 1.528(8)
C12 H12 1.0000
C13 H13A 0.9800
C13 H13B 0.9800
C13 H13C 0.9800
C14 H14A 0.9800
C14 H14B 0.9800
C14 H14C 0.9800
C15 C16 1.427(8)
C16 C17 1.381(8)
C17 C18 1.420(8)
C17 H17 0.9500
C18 C19 1.344(8)
C18 H18 0.9500
C19 C20 1.433(8)
Ni2 C36 1.907(6)
Ni2 S2 2.1519(16)
Ni2 P3 2.2084(15)
Ni2 P4 2.2285(16)
S2 C39 1.719(6)
P3 C21 1.838(6)
P3 C26 1.846(6)
P3 C23 1.854(6)
P4 C22 1.825(5)
P4 C32 1.845(6)
P4 C29 1.846(6)
N3 C35 1.154(8)
N4 C40 1.133(8)
C21 C22 1.525(8)
C21 H21A 0.9900
C21 H21B 0.9900
C22 H22A 0.9900
C22 H22B 0.9900
C23 C24 1.513(9)
C23 C25 1.541(8)
C23 H23 1.0000
C24 H24A 0.9800
C24 H24B 0.9800
C24 H24C 0.9800
C25 H25A 0.9800
C25 H25B 0.9800
C25 H25C 0.9800
C26 C27 1.508(9)
C26 C28 1.512(9)
C26 H26 1.0000
C27 H27A 0.9800
C27 H27B 0.9800
C27 H27C 0.9800
C28 H28A 0.9800
C28 H28B 0.9800
C28 H28C 0.9800
C29 C30 1.516(8)
C29 C31 1.519(8)
C29 H29 1.0000
C30 H30A 0.9800
C30 H30B 0.9800
C30 H30C 0.9800
C31 H31A 0.9800
C31 H31B 0.9800
C31 H31C 0.9800
C32 C34 1.524(8)
C32 C33 1.547(8)
C32 H32 1.0000
C33 H33A 0.9800
C33 H33B 0.9800
C33 H33C 0.9800
C34 H34A 0.9800
C34 H34B 0.9800
C34 H34C 0.9800
C35 C36 1.450(8)
C36 C37 1.368(8)
C37 C38 1.393(8)
C37 H37 0.9500
C38 C39 1.343(8)
C38 H38 0.9500
C39 C40 1.450(8)

loop_
_geom_torsion_atom_site_label_1
_geom_torsion_atom_site_label_2
_geom_torsion_atom_site_label_3
_geom_torsion_atom_site_label_4
_geom_torsion
C16 Ni1 S1 C19 19.4(3)
P1 Ni1 S1 C19 -126.8(4)
P2 Ni1 S1 C19 -160.2(2)
C16 Ni1 P1 C3 -46.9(3)
S1 Ni1 P1 C3 99.4(4)
P2 Ni1 P1 C3 132.6(2)
C16 Ni1 P1 C1 -162.6(3)
S1 Ni1 P1 C1 -16.3(4)
P2 Ni1 P1 C1 16.9(2)
C16 Ni1 P1 C6 77.8(3)
S1 Ni1 P1 C6 -135.9(4)
P2 Ni1 P1 C6 -102.7(2)
C16 Ni1 P2 C2 146(13)
S1 Ni1 P2 C2 179.6(2)
P1 Ni1 P2 C2 5.1(2)
C16 Ni1 P2 C9 29(13)
S1 Ni1 P2 C9 62.5(2)
P1 Ni1 P2 C9 -111.9(2)
C16 Ni1 P2 C12 -96(13)
S1 Ni1 P2 C12 -62.4(2)
P1 Ni1 P2 C12 123.2(2)
C3 P1 C1 C2 -163.9(4)
C6 P1 C1 C2 84.7(4)
Ni1 P1 C1 C2 -40.9(4)
P1 C1 C2 P2 45.6(5)
C9 P2 C2 C1 89.3(4)
C12 P2 C2 C1 -160.3(4)
Ni1 P2 C2 C1 -31.6(4)
C1 P1 C3 C5 -53.6(5)
C6 P1 C3 C5 58.5(5)
Ni1 P1 C3 C5 -171.4(4)
C1 P1 C3 C4 73.1(5)
C6 P1 C3 C4 -174.8(4)
Ni1 P1 C3 C4 -44.7(5)
C3 P1 C6 C8 -92.7(5)
C1 P1 C6 C8 17.5(5)
Ni1 P1 C6 C8 137.8(4)
C3 P1 C6 C7 142.2(4)
C1 P1 C6 C7 -107.6(4)
Ni1 P1 C6 C7 12.6(5)
C2 P2 C9 C10 -74.4(4)
C12 P2 C9 C10 177.0(4)
Ni1 P2 C9 C10 44.2(4)
C2 P2 C9 C11 53.6(5)
C12 P2 C9 C11 -55.0(5)
Ni1 P2 C9 C11 172.1(4)
C2 P2 C12 C14 -157.1(5)
C9 P2 C12 C14 -46.2(5)
Ni1 P2 C12 C14 81.9(5)
C2 P2 C12 C13 74.6(5)
C9 P2 C12 C13 -174.4(4)
Ni1 P2 C12 C13 -46.3(5)
N1 C15 C16 C17 118(19)
N1 C15 C16 Ni1 -62(19)
S1 Ni1 C16 C17 -23.4(5)
P1 Ni1 C16 C17 150.9(5)
P2 Ni1 C16 C17 10(13)
S1 Ni1 C16 C15 155.5(4)
P1 Ni1 C16 C15 -30.1(5)
P2 Ni1 C16 C15 -171(62)
C15 C16 C17 C18 -167.4(5)
Ni1 C16 C17 C18 11.6(9)
C16 C17 C18 C19 9.8(9)
C17 C18 C19 C20 167.1(5)
C17 C18 C19 S1 -9.0(9)
Ni1 S1 C19 C18 -8.7(6)
Ni1 S1 C19 C20 174.9(3)
C18 C19 C20 N2 -118(11)
S1 C19 C20 N2 59(11)
C36 Ni2 S2 C39 -17.7(3)
P3 Ni2 S2 C39 99.9(3)
P4 Ni2 S2 C39 173.9(2)
C36 Ni2 P3 C21 -166.4(3)
S2 Ni2 P3 C21 76.3(3)
P4 Ni2 P3 C21 2.3(2)
C36 Ni2 P3 C26 80.1(3)
S2 Ni2 P3 C26 -37.2(3)
P4 Ni2 P3 C26 -111.2(2)
C36 Ni2 P3 C23 -42.7(3)
S2 Ni2 P3 C23 -160.0(3)
P4 Ni2 P3 C23 126.0(3)
C36 Ni2 P4 C22 118.3(8)
S2 Ni2 P4 C22 -145.3(2)
P3 Ni2 P4 C22 12.9(2)
C36 Ni2 P4 C32 -120.2(8)
S2 Ni2 P4 C32 -23.9(2)
P3 Ni2 P4 C32 134.4(2)
C36 Ni2 P4 C29 1.0(9)
S2 Ni2 P4 C29 97.4(2)
P3 Ni2 P4 C29 -104.4(2)
C26 P3 C21 C22 93.8(4)
C23 P3 C21 C22 -157.8(4)
Ni2 P3 C21 C22 -20.6(5)
P3 C21 C22 P4 31.0(5)
C32 P4 C22 C21 -160.9(4)
C29 P4 C22 C21 90.0(4)
Ni2 P4 C22 C21 -28.6(4)
C21 P3 C23 C24 68.2(5)
C26 P3 C23 C24 177.3(4)
Ni2 P3 C23 C24 -58.9(5)
C21 P3 C23 C25 -57.6(5)
C26 P3 C23 C25 51.5(5)
Ni2 P3 C23 C25 175.3(4)
C21 P3 C26 C27 -64.5(5)
C23 P3 C26 C27 -171.3(4)
Ni2 P3 C26 C27 52.5(5)
C21 P3 C26 C28 170.9(4)
C23 P3 C26 C28 64.1(5)
Ni2 P3 C26 C28 -72.1(4)
C22 P4 C29 C30 -56.4(5)
C32 P4 C29 C30 -165.1(4)
Ni2 P4 C29 C30 62.9(5)
C22 P4 C29 C31 179.1(4)
C32 P4 C29 C31 70.4(5)
Ni2 P4 C29 C31 -61.6(4)
C22 P4 C32 C34 -58.2(5)
C29 P4 C32 C34 53.4(5)
Ni2 P4 C32 C34 177.0(3)
C22 P4 C32 C33 65.0(5)
C29 P4 C32 C33 176.5(4)
Ni2 P4 C32 C33 -59.8(5)
N3 C35 C36 C37 -59(8)
N3 C35 C36 Ni2 117(8)
S2 Ni2 C36 C37 18.0(5)
P3 Ni2 C36 C37 -141.9(5)
P4 Ni2 C36 C37 113.6(8)
S2 Ni2 C36 C35 -157.2(4)
P3 Ni2 C36 C35 42.9(4)
P4 Ni2 C36 C35 -61.6(10)
C35 C36 C37 C38 170.4(5)
Ni2 C36 C37 C38 -5.2(9)
C36 C37 C38 C39 -11.5(9)
C37 C38 C39 C40 -176.1(5)
C37 C38 C39 S2 6.4(8)
Ni2 S2 C39 C38 10.5(6)
Ni2 S2 C39 C40 -167.2(4)
C38 C39 C40 N4 -47(36)
S2 C39 C40 N4 131(36)
